data_7048268
loop_
_publ_author_name
'Nakane, Tomohiro'
'Yoneyama, Shota'
'Kodama, Takeshi'
'Kikuchi, Koichi'
'Nakao, Akiko'
'Ohhara, Takashi'
'Higashinaka, Ryuji'
'Matsuda, Tatsuma D.'
'Aoki, Yuji'
'Fujita, Wataru'

_publ_section_title
;
 Magnetic, thermal, and neutron diffraction studies of a coordination
 polymer: bis(glycolato)cobalt(ii).
;
_journal_issue 1
_journal_name_full 'Dalton transactions (Cambridge, England : 2003)'
_journal_page_first 333
_journal_page_last 338
_journal_paper_doi 10.1039/c8dt04358b
_journal_volume 48
_journal_year 2018
_chemical_formula_sum 'C4 H6 Co O6'
_chemical_formula_weight 209
_space_group_IT_number 14
_space_group_name_Hall '-P 2yn'
_space_group_name_H-M_alt 'P 1 21/n 1'
_symmetry_cell_setting monoclinic
_symmetry_Int_Tables_number 14
_symmetry_space_group_name_Hall '-P 2yn'
_symmetry_space_group_name_H-M 'P 1 21/n 1'
_audit_update_record
;
2018-11-27 deposited with the CCDC.
2018-11-28 downloaded from the CCDC.
;
_cell_angle_alpha 90
_cell_angle_beta 105.129(8)
_cell_angle_gamma 90
_cell_formula_units_Z 2
_cell_length_a 5.180(3)
_cell_length_b 7.860(5)
_cell_length_c 8.659(5)
_cell_measurement_reflns_used 27
_cell_measurement_temperature 298(1)
_cell_measurement_theta_max 59.18
_cell_measurement_theta_min 4.66
_cell_volume 340.3(4)
_computing_cell_refinement STARGazer
_computing_data_collection STARGazer
_computing_data_reduction 'JANA2006(Petricek et al., 2006)'
_computing_molecular_graphics 'VESTA(Momma & Izumi, 2011)'
_computing_publication_material 'JANA2006(Petricek et al., 2006)'
_computing_structure_refinement 'JANA2006(Petricek et al., 2006)'
_computing_structure_solution 'JANA2006(Petricek et al., 2006)'
_diffrn_ambient_temperature 298(1)
_diffrn_measured_fraction_theta_full 0.85
_diffrn_measured_fraction_theta_max 0.53
_diffrn_measurement_device '2-cirle goniometer'
_diffrn_measurement_device_type 'single-crystal diffractometer SENJU at the BL18 in the MLF of the J-PARC'
_diffrn_measurement_method 'time-of-flight Laue'
_diffrn_radiation_probe neutron
_diffrn_radiation_source 'J-PARC neutron spallation source'
_diffrn_radiation_type neutron
_diffrn_radiation_wavelength '0.4 - 4.4'
_diffrn_radiation_wavelength_details 'Based on neutron time of flight'
_diffrn_reflns_av_R_equivalents 0.124
_diffrn_reflns_av_unetI/netI 0.1669
_diffrn_reflns_limit_h_max 11
_diffrn_reflns_limit_h_min -11
_diffrn_reflns_limit_k_max 18
_diffrn_reflns_limit_k_min -17
_diffrn_reflns_limit_l_max 21
_diffrn_reflns_limit_l_min -18
_diffrn_reflns_number 6757
_diffrn_reflns_theta_full 20.49
_diffrn_reflns_theta_max 59.18
_diffrn_reflns_theta_min 4.66
_exptl_absorpt_coefficient_mu 0
_exptl_absorpt_correction_type none
_exptl_crystal_colour orange
_exptl_crystal_density_diffrn 2.0397
_exptl_crystal_description prism
_exptl_crystal_F_000 210
_exptl_crystal_size_max 5
_exptl_crystal_size_mid 2
_exptl_crystal_size_min 2
_refine_diff_density_max 8.27
_refine_diff_density_min -5.12
_refine_ls_extinction_coef 26.0(9)
_refine_ls_extinction_method 'B-C type 1 Gaussian isotropic (Becker & Coppens, 1974)'
_refine_ls_goodness_of_fit_gt 1.24
_refine_ls_goodness_of_fit_ref 1.11
_refine_ls_hydrogen_treatment refall
_refine_ls_number_constraints 0
_refine_ls_number_parameters 90
_refine_ls_number_reflns 6757
_refine_ls_number_restraints 0
_refine_ls_R_factor_all 0.1976
_refine_ls_R_factor_gt 0.0783
_refine_ls_shift/su_max 0.0051
_refine_ls_shift/su_mean 0.0010
_refine_ls_structure_factor_coef F
_refine_ls_weighting_details w=1/(\s^2^(F)+0.0049F^2^)
_refine_ls_weighting_scheme sigma
_refine_ls_wR_factor_gt 0.1070
_refine_ls_wR_factor_ref 0.1392
_reflns_number_gt 3083
_reflns_number_total 6757
_reflns_threshold_expression I>3\s(I)
_cod_data_source_file c8dt04358b2.cif
_cod_data_source_block 298K_neutron_bgCo
_cod_depositor_comments 'Adding full bibliography for 7048267--7048269.cif.'
_cod_original_formula_sum 'C4 H6 Co1 O6'
_cod_database_code 7048268

loop_
_space_group_symop_id
_space_group_symop_operation_xyz
1 x,y,z
2 -x+1/2,y+1/2,-z+1/2
3 -x,-y,-z
4 x+1/2,-y+1/2,z+1/2

loop_
_atom_site_label
_atom_site_type_symbol
_atom_site_fract_x
_atom_site_fract_y
_atom_site_fract_z
_atom_site_adp_type
_atom_site_U_iso_or_equiv
_atom_site_site_symmetry_multiplicity
_atom_site_occupancy
_atom_site_calc_flag
Co1 Co 0 0 0 Uani 0.0111(5) 2 1 d
O2 O 0.18864(19) -0.35091(11) 0.35666(9) Uani 0.0201(2) 4 1 d
O3 O -0.01555(19) -0.15002(10) 0.19119(9) Uani 0.0172(2) 4 1 d
O4 O 0.28566(18) -0.18588(10) -0.00742(9) Uani 0.0179(2) 4 1 d
C5 C 0.16304(13) -0.26071(7) 0.23275(7) Uani 0.01324(16) 4 1 d
C6 C 0.3561(2) -0.28807(12) 0.13063(10) Uani 0.0277(3) 4 1 d
H7 H 0.4376(4) -0.1754(2) -0.0573(2) Uani 0.0279(5) 4 1 d
H8 H 0.5552(5) -0.2565(5) 0.2015(3) Uani 0.0869(15) 4 1 d
H9 H 0.3521(10) -0.4216(3) 0.0987(4) Uani 0.0870(17) 4 1 d

loop_
_atom_site_aniso_label
_atom_site_aniso_type_symbol
_atom_site_aniso_U_11
_atom_site_aniso_U_22
_atom_site_aniso_U_33
_atom_site_aniso_U_12
_atom_site_aniso_U_13
_atom_site_aniso_U_23
Co1 Co 0.0125(10) 0.0118(8) 0.0088(8) 0.0010(5) 0.0028(6) 0.0013(5)
O2 O 0.0183(4) 0.0281(4) 0.0165(3) 0.0085(3) 0.0093(3) 0.0105(3)
O3 O 0.0198(4) 0.0189(3) 0.0162(3) 0.0060(2) 0.0108(3) 0.0067(2)
O4 O 0.0190(4) 0.0224(4) 0.0156(3) 0.0063(2) 0.0104(3) 0.0054(2)
C5 C 0.0118(3) 0.0170(3) 0.0123(2) 0.00235(16) 0.00563(18) 0.00401(17)
C6 C 0.0267(5) 0.0375(4) 0.0257(4) 0.0190(3) 0.0191(3) 0.0186(3)
H7 H 0.0301(10) 0.0333(7) 0.0257(7) 0.0027(6) 0.0168(6) 0.0028(5)
H8 H 0.0229(15) 0.194(4) 0.0453(15) 0.0169(19) 0.0115(11) 0.0537(19)
H9 H 0.158(4) 0.0442(13) 0.098(2) 0.0499(17) 0.103(3) 0.0342(14)

loop_
_atom_type_symbol
_atom_type_scat_length_neutron
_atom_type_scat_source
C 6.646 International_Tables_Vol_C
H -3.739 International_Tables_Vol_C
Co 2.490 International_Tables_Vol_C
O 5.803 International_Tables_Vol_C

loop_
_geom_angle_atom_site_label_1
_geom_angle_atom_site_label_2
_geom_angle_atom_site_label_3
_geom_angle_site_symmetry_1
_geom_angle_site_symmetry_3
_geom_angle
O2 Co1 O2 2_555 4_444 180.0(5)
O2 Co1 O3 2_555 . 91.69(5)
O2 Co1 O3 2_555 3_555 88.31(5)
O2 Co1 O4 2_555 . 88.16(6)
O2 Co1 O4 2_555 3_555 91.84(6)
O2 Co1 O3 4_444 . 88.31(5)
O2 Co1 O3 4_444 3_555 91.69(5)
O2 Co1 O4 4_444 . 91.84(6)
O2 Co1 O4 4_444 3_555 88.16(6)
O3 Co1 O3 . 3_555 180.0(5)
O3 Co1 O4 . . 78.49(4)
O3 Co1 O4 . 3_555 101.51(4)
O3 Co1 O4 3_555 . 101.51(4)
O3 Co1 O4 3_555 3_555 78.49(4)
O4 Co1 O4 . 3_555 180.0(5)
Co1 O2 C5 2_545 . 134.77(8)
Co1 O3 C5 . . 116.72(7)
Co1 O4 C6 . . 113.66(7)
O2 C5 O3 . . 122.66(9)
O2 C5 C6 . . 118.52(8)
O3 C5 C6 . . 118.82(8)
O4 C6 C5 . . 110.54(8)

loop_
_geom_bond_atom_site_label_1
_geom_bond_atom_site_label_2
_geom_bond_site_symmetry_2
_geom_bond_distance
Co1 O2 2_555 2.114(2)
Co1 O2 4_444 2.114(2)
Co1 O3 . 2.051(2)
Co1 O3 3_555 2.051(2)
Co1 O4 . 2.092(2)
Co1 O4 3_555 2.092(2)
O2 C5 . 1.2638(16)
O3 C5 . 1.2524(15)
O4 C6 . 1.4069(18)
C5 C6 . 1.5133(16)

loop_
_geom_hbond_atom_site_label_D
_geom_hbond_atom_site_label_H
_geom_hbond_atom_site_label_A
_geom_hbond_site_symmetry_A
_geom_hbond_distance_DH
_geom_hbond_distance_HA
_geom_hbond_distance_DA
_geom_hbond_angle_DHA
O4 H7 O2 4_544 0.995(3) 1.672(3) 2.666(2) 177.52(16)
O4 H7 C5 4_544 0.995(3) 2.456(3) 3.370(3) 152.52(14)
C6 H8 O3 1_655 1.082(3) 2.399(4) 3.340(4) 144.5(2)
C6 H9 O3 2_545 1.085(3) 2.539(4) 3.239(4) 121.4(2)
